data_7044444
loop_
_publ_author_name
'Markiewicz, Grzegorz'
'Piechocki, Mi\/losz'
'Walczak, Anna'
'Po\/lomska, Ewa'
'Harrowfield, Jack'
'Stefankiewicz, Artur Ryszard'

_publ_section_title
;
 Generation and transformation of a hemi-iminal-based metal-organic Fe(II)
 structure obtained via subcomponent self-assembly in water
;
_journal_name_full 'Dalton Trans.'
_journal_paper_doi 10.1039/C7DT03182C
_journal_year 2017
_chemical_formula_moiety 'C24 H16 Fe N6 O4, Cl O4'
_chemical_formula_sum 'C24 H16 Cl Fe N6 O8'
_chemical_formula_weight 607.73
_space_group_crystal_system triclinic
_space_group_IT_number 2
_space_group_name_Hall '-P 1'
_space_group_name_H-M_alt 'P -1'
_symmetry_space_group_name_Hall '-P 1'
_symmetry_space_group_name_H-M 'P -1'
_atom_sites_solution_hydrogens geom
_atom_sites_solution_primary dual
_audit_creation_date 2017-05-22
_audit_creation_method
;
Olex2 1.2
(compiled 2017.03.02 svn.r3394 for OlexSys, GUI svn.r5324)
;
_audit_update_record
;
2017-05-22 deposited with the CCDC.
2017-10-09 downloaded from the CCDC.
;
_cell_angle_alpha 107.694(2)
_cell_angle_beta 105.087(2)
_cell_angle_gamma 99.040(2)
_cell_formula_units_Z 2
_cell_length_a 8.9536(2)
_cell_length_b 11.9966(3)
_cell_length_c 13.8709(3)
_cell_measurement_reflns_used 12971
_cell_measurement_temperature 293(2)
_cell_measurement_theta_max 23.5460
_cell_measurement_theta_min 3.8690
_cell_volume 1324.54(6)
_computing_cell_refinement 'CrysAlisPro 1.171.38.41r (Rigaku OD, 2015)'
_computing_data_collection 'CrysAlisPro 1.171.38.41r (Rigaku OD, 2015)'
_computing_data_reduction 'CrysAlisPro 1.171.38.41r (Rigaku OD, 2015)'
_computing_molecular_graphics 'Olex2 (Dolomanov et al., 2009)'
_computing_publication_material 'Olex2 (Dolomanov et al., 2009)'
_computing_structure_refinement 'ShelXL (Sheldrick, 2015)'
_computing_structure_solution 'ShelXT (Sheldrick, 2015)'
_diffrn_ambient_temperature 293(2)
_diffrn_detector 'CCD plate'
_diffrn_detector_area_resol_mean 8.0169
_diffrn_detector_type EosS2
_diffrn_measured_fraction_theta_full 0.949
_diffrn_measured_fraction_theta_max 0.949
_diffrn_measurement_details
;
List of Runs (angles in degrees, time in seconds):

  # Type    Start    End  Width  t~exp~   \w     \q     \k     \f   Frames
#--------------------------------------------------------------------------
  1  \w   -115.00 -35.00   1.00    7.50    --  -20.49-178.00-120.00   80
  2  \w    -20.00  35.00   1.00    7.50    --  -20.49 -99.00   0.00   55
  3  \w    -96.00  17.00   1.00    7.50    --  -20.49 -57.00 150.00  113
  4  \w   -102.00  35.00   1.00    7.50    --  -20.49 -38.00   0.00  137
  5  \w    -96.00  17.00   1.00    7.50    --  -20.49 -57.00 -90.00  113
  6  \w    -54.00  60.00   1.00    7.50    --   21.74 -57.00 150.00  114
  7  \w    -54.00  60.00   1.00    7.50    --   21.74 -57.00 -90.00  114
  8  \w    -63.00  65.00   1.00    7.50    --   21.74 -77.00  60.00  128
  9  \w    -20.00  35.00   1.00    7.50    --  -20.49 -99.00-180.00   55
 10  \w    -58.00  56.00   1.00    7.50    --  -20.49  57.00  30.00  114
 11  \w    -58.00  56.00   1.00    7.50    --  -20.49  57.00-180.00  114
 12  \w    -96.00  17.00   1.00    7.50    --  -20.49 -57.00  90.00  113
 13  \w    -29.00  26.00   1.00    7.50    --   21.74  93.00-156.00   55
 14  \w     35.00 116.00   1.00    7.50    --   21.74 178.00 -30.00   81
 15  \w    -69.00 113.00   1.00    7.50    --   21.74   0.00-150.00  182
 16  \w    -69.00 113.00   1.00    7.50    --   21.74   0.00-120.00  182
 17  \w    -69.00 113.00   1.00    7.50    --   21.74   0.00 -90.00  182
 18  \w    -69.00 113.00   1.00    7.50    --   21.74   0.00 -60.00  182
 19  \w    -69.00 113.00   1.00    7.50    --   21.74   0.00 -30.00  182
 20  \w    -69.00 113.00   1.00    7.50    --   21.74   0.00-180.00  182
 21  \w    -69.00  89.00   1.00    7.50    --   21.74   0.00   0.00  158
;
_diffrn_measurement_device 'four-circle diffractometer'
_diffrn_measurement_device_type 'New Xcalibur, EosS2'
_diffrn_measurement_method '\w scans'
_diffrn_orient_matrix_type 'CrysAlisPro convention (1999,Acta A55,543-557)'
_diffrn_orient_matrix_UB_11 0.0546991000
_diffrn_orient_matrix_UB_12 0.0508247000
_diffrn_orient_matrix_UB_13 0.0433393000
_diffrn_orient_matrix_UB_21 -0.0252433000
_diffrn_orient_matrix_UB_22 0.0386617000
_diffrn_orient_matrix_UB_23 -0.0271715000
_diffrn_orient_matrix_UB_31 -0.0598148000
_diffrn_orient_matrix_UB_32 0.0067566000
_diffrn_orient_matrix_UB_33 0.0247040000
_diffrn_radiation_monochromator graphite
_diffrn_radiation_probe x-ray
_diffrn_radiation_type MoK\a
_diffrn_radiation_wavelength 0.71073
_diffrn_reflns_av_R_equivalents 0.0664
_diffrn_reflns_av_unetI/netI 0.0396
_diffrn_reflns_Laue_measured_fraction_full 0.949
_diffrn_reflns_Laue_measured_fraction_max 0.949
_diffrn_reflns_limit_h_max 10
_diffrn_reflns_limit_h_min -10
_diffrn_reflns_limit_k_max 14
_diffrn_reflns_limit_k_min -14
_diffrn_reflns_limit_l_max 16
_diffrn_reflns_limit_l_min -15
_diffrn_reflns_number 41842
_diffrn_reflns_point_group_measured_fraction_full 0.949
_diffrn_reflns_point_group_measured_fraction_max 0.949
_diffrn_reflns_theta_full 25.024
_diffrn_reflns_theta_max 25.024
_diffrn_reflns_theta_min 4.103
_diffrn_source 'fine-focus sealed X-ray tube'
_diffrn_source_type 'Enhance (Mo) X-ray Source'
_exptl_absorpt_coefficient_mu 0.730
_exptl_absorpt_correction_T_max 1.00000
_exptl_absorpt_correction_T_min 0.95732
_exptl_absorpt_correction_type multi-scan
_exptl_absorpt_process_details
;
CrysAlisPro 1.171.38.41r (Rigaku Oxford Diffraction, 2015)
Empirical absorption correction using spherical harmonics,
 implemented in SCALE3 ABSPACK scaling algorithm.
;
_exptl_crystal_colour 'metallic dark black'
_exptl_crystal_colour_lustre metallic
_exptl_crystal_colour_modifier dark
_exptl_crystal_colour_primary black
_exptl_crystal_density_diffrn 1.524
_exptl_crystal_description block
_exptl_crystal_F_000 618
_exptl_crystal_size_max 0.25
_exptl_crystal_size_mid 0.15
_exptl_crystal_size_min 0.1
_refine_diff_density_max 0.494
_refine_diff_density_min -0.431
_refine_diff_density_rms 0.055
_refine_ls_extinction_method none
_refine_ls_goodness_of_fit_ref 1.063
_refine_ls_hydrogen_treatment constr
_refine_ls_matrix_type full
_refine_ls_number_parameters 361
_refine_ls_number_reflns 4442
_refine_ls_number_restraints 0
_refine_ls_restrained_S_all 1.063
_refine_ls_R_factor_all 0.0612
_refine_ls_R_factor_gt 0.0480
_refine_ls_shift/su_max 0.000
_refine_ls_shift/su_mean 0.000
_refine_ls_structure_factor_coef Fsqd
_refine_ls_weighting_details 'w=1/[\s^2^(Fo^2^)+(0.0798P)^2^+0.4064P] where P=(Fo^2^+2Fc^2^)/3'
_refine_ls_weighting_scheme calc
_refine_ls_wR_factor_gt 0.1295
_refine_ls_wR_factor_ref 0.1373
_reflns_Friedel_coverage 0.000
_reflns_number_gt 3636
_reflns_number_total 4442
_reflns_threshold_expression 'I > 2\s(I)'
_cod_data_source_file c7dt03182c2.cif
_cod_data_source_block 2
_cod_database_code 7044444
_shelx_shelxl_version_number 2016/6
_chemical_oxdiff_formula C24H16ClFeN6O8
_shelx_space_group_comment
;
The symmetry employed for this shelxl refinement is uniquely defined
by the following loop, which should always be used as a source of
symmetry information in preference to the above space-group names.
They are only intended as comments.
;
_reflns_odcompleteness_completeness 99.24
_reflns_odcompleteness_iscentric 1
_reflns_odcompleteness_theta 23.21
_olex2_refinement_description
;
1. Fixed Uiso
 At 1.2 times of:
  All C(H) groups
2.a Aromatic/amide H refined with riding coordinates:
 C00E(H00E), C00F(H00F), C00I(H00I), C00L(H00L), C00M(H00M), C00N(H00N),
 C00O(H00O), C00P(H00P), C00S(H00S), C00T(H00T), C00U(H00U), C00V(H00V),
 C00W(H00W), C00Z(H00Z), C011(H011), C013(H013)
;
_olex2_submission_special_instructions 'No special instructions were received'
_oxdiff_exptl_absorpt_empirical_details
;
Empirical correction (ABSPACK) includes:
- Absorption correction using spherical harmonics
- Frame scaling
;
_oxdiff_exptl_absorpt_empirical_full_max 1.142
_oxdiff_exptl_absorpt_empirical_full_min 0.899
_publcif_funding_html
;
;

loop_
_space_group_symop_operation_xyz
'x, y, z'
'-x, -y, -z'

loop_
_atom_site_label
_atom_site_type_symbol
_atom_site_fract_x
_atom_site_fract_y
_atom_site_fract_z
_atom_site_U_iso_or_equiv
_atom_site_adp_type
_atom_site_occupancy
_atom_site_site_symmetry_order
_atom_site_calc_flag
_atom_site_refinement_flags_posn
Fe01 Fe 0.42021(5) 0.69563(3) 0.27455(3) 0.03980(18) Uani 1 1 d .
Cl02 Cl 0.07082(14) 0.25871(10) 0.29318(9) 0.0788(3) Uani 1 1 d .
O003 O 0.7222(3) 0.97521(19) 0.53087(16) 0.0533(6) Uani 1 1 d .
O004 O 0.4510(3) 0.8730(2) 0.57695(16) 0.0572(6) Uani 1 1 d .
N005 N 0.2306(3) 0.6630(2) 0.31844(19) 0.0433(6) Uani 1 1 d .
N006 N 0.5019(3) 0.8166(2) 0.41509(18) 0.0394(6) Uani 1 1 d .
N007 N 0.3175(3) 0.7886(2) 0.19432(19) 0.0444(6) Uani 1 1 d .
N008 N 0.6298(3) 0.7680(2) 0.26840(18) 0.0432(6) Uani 1 1 d .
N009 N 0.4993(3) 0.5652(2) 0.3144(2) 0.0455(6) Uani 1 1 d .
N00A N 0.3403(3) 0.5718(2) 0.1355(2) 0.0516(7) Uani 1 1 d .
C00B C 0.6510(3) 0.8949(3) 0.4462(2) 0.0408(7) Uani 1 1 d .
C00C C 0.7173(3) 0.8663(3) 0.3559(2) 0.0426(7) Uani 1 1 d .
O00D O 0.3298(5) 0.3730(3) 0.0447(2) 0.1212(14) Uani 1 1 d .
C00E C 0.5845(4) 0.5705(3) 0.4117(3) 0.0508(8) Uani 1 1 d .
H00E H 0.609226 0.641703 0.470326 0.061 Uiso 1 1 calc R
C00F C 0.3131(4) 0.9039(3) 0.2344(3) 0.0509(8) Uani 1 1 d .
H00F H 0.364247 0.947968 0.307061 0.061 Uiso 1 1 calc R
C00G C 0.4129(3) 0.8169(3) 0.4820(2) 0.0420(7) Uani 1 1 d .
C00H C 0.2503(4) 0.7313(3) 0.4204(2) 0.0431(7) Uani 1 1 d .
C00I C 0.0869(4) 0.5859(3) 0.2588(3) 0.0529(8) Uani 1 1 d .
H00I H 0.070690 0.538996 0.188072 0.063 Uiso 1 1 calc R
C00J C 0.2439(4) 0.7257(3) 0.0884(3) 0.0593(9) Uani 1 1 d .
O00K O 0.2006(5) 0.5330(3) -0.0418(2) 0.1159(13) Uani 1 1 d .
C00L C 0.6869(4) 0.7350(3) 0.1868(3) 0.0566(9) Uani 1 1 d .
H00L H 0.628608 0.666270 0.126916 0.068 Uiso 1 1 calc R
C00M C 0.8591(4) 0.9360(3) 0.3616(3) 0.0559(9) Uani 1 1 d .
H00M H 0.915743 1.004704 0.421845 0.067 Uiso 1 1 calc R
C00N C 0.1315(4) 0.7228(3) 0.4641(3) 0.0541(8) Uani 1 1 d .
H00N H 0.148862 0.770634 0.534811 0.065 Uiso 1 1 calc R
C00O C -0.0363(4) 0.5743(3) 0.2991(3) 0.0654(10) Uani 1 1 d .
H00O H -0.134524 0.520011 0.256115 0.078 Uiso 1 1 calc R
C00P C 0.6361(4) 0.4727(4) 0.4267(3) 0.0665(10) Uani 1 1 d .
H00P H 0.694083 0.477981 0.494801 0.080 Uiso 1 1 calc R
C00Q C 0.3704(5) 0.4613(3) 0.1261(3) 0.0684(10) Uani 1 1 d .
C00R C 0.4651(4) 0.4615(3) 0.2308(3) 0.0588(9) Uani 1 1 d .
C00S C 0.1619(5) 0.7755(4) 0.0212(3) 0.0819(12) Uani 1 1 d .
H00S H 0.110062 0.730035 -0.051121 0.098 Uiso 1 1 calc R
C00T C 0.2345(5) 0.9587(4) 0.1703(3) 0.0684(10) Uani 1 1 d .
H00T H 0.233313 1.039205 0.199555 0.082 Uiso 1 1 calc R
C00U C 0.9157(4) 0.9026(4) 0.2767(3) 0.0659(10) Uani 1 1 d .
H00U H 1.010891 0.948703 0.278500 0.079 Uiso 1 1 calc R
C00V C 0.8300(5) 0.8004(4) 0.1895(3) 0.0679(10) Uani 1 1 d .
H00V H 0.868138 0.775172 0.132279 0.081 Uiso 1 1 calc R
C00W C -0.0147(4) 0.6425(4) 0.4024(3) 0.0673(10) Uani 1 1 d .
H00W H -0.097481 0.634942 0.430741 0.081 Uiso 1 1 calc R
C00X C 0.2571(5) 0.5984(3) 0.0499(3) 0.0690(10) Uani 1 1 d .
O00Y O 0.0423(7) 0.1725(5) 0.1947(3) 0.182(2) Uani 1 1 d .
C00Z C 0.6016(6) 0.3680(4) 0.3408(4) 0.0807(12) Uani 1 1 d .
H00Z H 0.636801 0.301799 0.349837 0.097 Uiso 1 1 calc R
O010 O -0.0691(6) 0.2908(5) 0.2987(6) 0.193(2) Uani 1 1 d .
C011 C 0.5155(6) 0.3617(3) 0.2421(4) 0.0799(12) Uani 1 1 d .
H011 H 0.490837 0.291178 0.182799 0.096 Uiso 1 1 calc R
O012 O 0.1295(7) 0.2141(4) 0.3714(3) 0.178(2) Uani 1 1 d .
C013 C 0.1581(5) 0.8944(4) 0.0634(3) 0.0819(13) Uani 1 1 d .
H013 H 0.104197 0.930730 0.019700 0.098 Uiso 1 1 calc R
O014 O 0.1782(7) 0.3654(5) 0.3124(6) 0.199(3) Uani 1 1 d .

loop_
_atom_site_aniso_label
_atom_site_aniso_U_11
_atom_site_aniso_U_22
_atom_site_aniso_U_33
_atom_site_aniso_U_23
_atom_site_aniso_U_13
_atom_site_aniso_U_12
Fe01 0.0399(3) 0.0390(3) 0.0288(3) 0.00300(18) 0.00643(18) 0.00456(18)
Cl02 0.0904(8) 0.0739(7) 0.0703(7) 0.0245(5) 0.0220(6) 0.0272(6)
O003 0.0492(12) 0.0516(13) 0.0350(12) -0.0006(10) 0.0040(10) -0.0036(10)
O004 0.0609(14) 0.0625(14) 0.0309(12) 0.0022(10) 0.0124(10) 0.0021(11)
N005 0.0393(13) 0.0405(13) 0.0387(14) 0.0082(11) 0.0045(11) 0.0047(11)
N006 0.0359(13) 0.0416(13) 0.0299(12) 0.0044(10) 0.0071(10) 0.0042(10)
N007 0.0419(14) 0.0501(15) 0.0328(13) 0.0088(11) 0.0079(11) 0.0083(11)
N008 0.0424(14) 0.0487(14) 0.0320(13) 0.0085(11) 0.0102(11) 0.0097(11)
N009 0.0457(14) 0.0439(14) 0.0438(15) 0.0106(12) 0.0177(12) 0.0084(11)
N00A 0.0578(16) 0.0464(15) 0.0329(14) 0.0011(11) 0.0065(12) 0.0059(12)
C00B 0.0419(16) 0.0407(16) 0.0323(16) 0.0094(13) 0.0057(13) 0.0089(13)
C00C 0.0407(16) 0.0454(16) 0.0334(15) 0.0086(13) 0.0060(13) 0.0097(13)
O00D 0.214(4) 0.0601(18) 0.0569(18) -0.0074(15) 0.024(2) 0.038(2)
C00E 0.0445(18) 0.0579(19) 0.0516(19) 0.0215(16) 0.0161(15) 0.0134(15)
C00F 0.0549(19) 0.0539(19) 0.0437(18) 0.0144(15) 0.0183(15) 0.0162(15)
C00G 0.0424(16) 0.0384(15) 0.0363(17) 0.0075(13) 0.0075(13) 0.0072(13)
C00H 0.0459(17) 0.0415(16) 0.0385(16) 0.0123(13) 0.0118(14) 0.0099(13)
C00I 0.0453(18) 0.0480(18) 0.0459(18) 0.0075(15) 0.0028(15) -0.0013(14)
C00J 0.062(2) 0.063(2) 0.0366(17) 0.0100(16) 0.0029(16) 0.0112(17)
O00K 0.169(3) 0.091(2) 0.0349(15) -0.0082(15) -0.0150(18) 0.034(2)
C00L 0.056(2) 0.062(2) 0.0404(18) 0.0030(15) 0.0189(15) 0.0081(17)
C00M 0.0424(18) 0.061(2) 0.0492(19) 0.0121(16) 0.0090(15) -0.0008(15)
C00N 0.0496(19) 0.062(2) 0.0508(19) 0.0173(16) 0.0223(16) 0.0121(16)
C00O 0.045(2) 0.068(2) 0.068(3) 0.020(2) 0.0091(18) -0.0022(17)
C00P 0.063(2) 0.074(3) 0.077(3) 0.043(2) 0.026(2) 0.0214(19)
C00Q 0.091(3) 0.049(2) 0.049(2) 0.0015(17) 0.0201(19) 0.0122(19)
C00R 0.072(2) 0.0453(18) 0.056(2) 0.0099(16) 0.0272(18) 0.0133(16)
C00S 0.087(3) 0.102(3) 0.047(2) 0.025(2) 0.003(2) 0.030(3)
C00T 0.081(3) 0.068(2) 0.073(3) 0.034(2) 0.033(2) 0.036(2)
C00U 0.050(2) 0.083(3) 0.057(2) 0.018(2) 0.0219(17) 0.0004(18)
C00V 0.063(2) 0.083(3) 0.053(2) 0.012(2) 0.0308(18) 0.011(2)
C00W 0.046(2) 0.080(3) 0.072(3) 0.025(2) 0.0219(18) 0.0050(18)
C00X 0.078(3) 0.066(2) 0.0371(19) 0.0006(17) 0.0038(18) 0.0100(19)
O00Y 0.245(6) 0.214(5) 0.069(2) 0.012(3) 0.016(3) 0.148(5)
C00Z 0.099(3) 0.065(3) 0.099(3) 0.041(3) 0.043(3) 0.036(2)
O010 0.149(4) 0.196(5) 0.281(7) 0.087(5) 0.118(5) 0.087(4)
C011 0.115(4) 0.048(2) 0.084(3) 0.017(2) 0.045(3) 0.030(2)
O012 0.261(6) 0.123(3) 0.100(3) 0.040(3) -0.019(3) 0.050(4)
C013 0.088(3) 0.104(3) 0.066(3) 0.045(3) 0.016(2) 0.047(3)
O014 0.160(4) 0.154(4) 0.303(8) 0.115(5) 0.092(5) 0.005(4)

loop_
_atom_type_symbol
_atom_type_description
_atom_type_scat_dispersion_real
_atom_type_scat_dispersion_imag
_atom_type_scat_source
C C 0.0033 0.0016 'International Tables Vol C Tables 4.2.6.8 and 6.1.1.4'
H H 0.0000 0.0000 'International Tables Vol C Tables 4.2.6.8 and 6.1.1.4'
Cl Cl 0.1484 0.1585 'International Tables Vol C Tables 4.2.6.8 and 6.1.1.4'
Fe Fe 0.3463 0.8444 'International Tables Vol C Tables 4.2.6.8 and 6.1.1.4'
N N 0.0061 0.0033 'International Tables Vol C Tables 4.2.6.8 and 6.1.1.4'
O O 0.0106 0.0060 'International Tables Vol C Tables 4.2.6.8 and 6.1.1.4'

loop_
_geom_angle_atom_site_label_1
_geom_angle_atom_site_label_2
_geom_angle_atom_site_label_3
_geom_angle
N005 Fe01 N008 163.87(10)
N005 Fe01 N009 92.06(10)
N006 Fe01 N005 82.08(10)
N006 Fe01 N007 99.72(10)
N006 Fe01 N008 81.98(10)
N006 Fe01 N009 96.64(10)
N007 Fe01 N005 89.94(10)
N007 Fe01 N008 90.31(10)
N007 Fe01 N009 163.63(10)
N008 Fe01 N009 92.22(10)
N00A Fe01 N005 97.83(11)
N00A Fe01 N006 178.58(11)
N00A Fe01 N007 81.70(11)
N00A Fe01 N008 98.16(11)
N00A Fe01 N009 81.94(11)
O00Y Cl02 O010 109.4(4)
O00Y Cl02 O012 109.3(3)
O00Y Cl02 O014 113.4(4)
O012 Cl02 O010 111.3(4)
O012 Cl02 O014 108.5(4)
O014 Cl02 O010 104.9(4)
C00H N005 Fe01 114.04(19)
C00I N005 Fe01 128.0(2)
C00I N005 C00H 117.9(3)
C00B N006 Fe01 118.59(19)
C00G N006 Fe01 118.00(18)
C00G N006 C00B 123.3(2)
C00F N007 Fe01 126.6(2)
C00F N007 C00J 118.8(3)
C00J N007 Fe01 114.6(2)
C00C N008 Fe01 113.7(2)
C00L N008 Fe01 127.6(2)
C00L N008 C00C 118.6(3)
C00E N009 Fe01 128.0(2)
C00R N009 Fe01 113.7(2)
C00R N009 C00E 118.3(3)
C00Q N00A Fe01 117.7(2)
C00Q N00A C00X 123.6(3)
C00X N00A Fe01 118.7(2)
O003 C00B N006 128.2(3)
O003 C00B C00C 122.4(3)
N006 C00B C00C 109.4(2)
N008 C00C C00B 116.0(3)
N008 C00C C00M 122.0(3)
C00M C00C C00B 122.0(3)
N009 C00E H00E 119.2
N009 C00E C00P 121.5(3)
C00P C00E H00E 119.2
N007 C00F H00F 119.3
N007 C00F C00T 121.3(3)
C00T C00F H00F 119.3
O004 C00G N006 128.8(3)
O004 C00G C00H 121.4(3)
N006 C00G C00H 109.8(2)
N005 C00H C00G 115.2(3)
N005 C00H C00N 122.4(3)
C00N C00H C00G 122.4(3)
N005 C00I H00I 119.1
N005 C00I C00O 121.9(3)
C00O C00I H00I 119.1
N007 C00J C00S 122.2(3)
N007 C00J C00X 115.3(3)
C00S C00J C00X 122.4(3)
N008 C00L H00L 119.2
N008 C00L C00V 121.6(3)
C00V C00L H00L 119.2
C00C C00M H00M 120.5
C00C C00M C00U 119.0(3)
C00U C00M H00M 120.5
C00H C00N H00N 120.5
C00H C00N C00W 119.1(3)
C00W C00N H00N 120.5
C00I C00O H00O 120.1
C00W C00O C00I 119.8(3)
C00W C00O H00O 120.1
C00E C00P H00P 120.2
C00Z C00P C00E 119.6(4)
C00Z C00P H00P 120.2
N00A C00Q C00R 111.1(3)
O00D C00Q N00A 126.7(4)
O00D C00Q C00R 122.2(4)
N009 C00R C00Q 115.6(3)
N009 C00R C011 122.1(4)
C011 C00R C00Q 122.3(3)
C00J C00S H00S 120.8
C00J C00S C013 118.4(4)
C013 C00S H00S 120.8
C00F C00T H00T 120.1
C013 C00T C00F 119.8(4)
C013 C00T H00T 120.1
C00M C00U H00U 120.5
C00V C00U C00M 119.0(3)
C00V C00U H00U 120.5
C00L C00V H00V 120.1
C00U C00V C00L 119.7(3)
C00U C00V H00V 120.1
C00N C00W H00W 120.5
C00O C00W C00N 119.0(3)
C00O C00W H00W 120.5
N00A C00X C00J 109.6(3)
O00K C00X N00A 127.7(4)
O00K C00X C00J 122.7(4)
C00P C00Z H00Z 120.3
C011 C00Z C00P 119.3(4)
C011 C00Z H00Z 120.3
C00R C011 H011 120.4
C00Z C011 C00R 119.1(4)
C00Z C011 H011 120.4
C00S C013 H013 120.3
C00T C013 C00S 119.4(4)
C00T C013 H013 120.3

loop_
_geom_bond_atom_site_label_1
_geom_bond_atom_site_label_2
_geom_bond_distance
Fe01 N005 1.970(3)
Fe01 N006 1.909(2)
Fe01 N007 1.968(2)
Fe01 N008 1.974(2)
Fe01 N009 1.982(3)
Fe01 N00A 1.909(2)
Cl02 O00Y 1.371(4)
Cl02 O010 1.381(5)
Cl02 O012 1.373(4)
Cl02 O014 1.380(5)
O003 C00B 1.202(3)
O004 C00G 1.207(3)
N005 C00H 1.350(4)
N005 C00I 1.343(4)
N006 C00B 1.381(4)
N006 C00G 1.372(4)
N007 C00F 1.336(4)
N007 C00J 1.352(4)
N008 C00C 1.350(4)
N008 C00L 1.338(4)
N009 C00E 1.343(4)
N009 C00R 1.343(4)
N00A C00Q 1.369(5)
N00A C00X 1.381(5)
C00B C00C 1.493(4)
C00C C00M 1.375(4)
O00D C00Q 1.211(4)
C00E H00E 0.9300
C00E C00P 1.378(5)
C00F H00F 0.9300
C00F C00T 1.376(5)
C00G C00H 1.501(4)
C00H C00N 1.360(4)
C00I H00I 0.9300
C00I C00O 1.367(5)
C00J C00S 1.373(5)
C00J C00X 1.492(5)
O00K C00X 1.193(4)
C00L H00L 0.9300
C00L C00V 1.379(5)
C00M H00M 0.9300
C00M C00U 1.376(5)
C00N H00N 0.9300
C00N C00W 1.377(5)
C00O H00O 0.9300
C00O C00W 1.361(5)
C00P H00P 0.9300
C00P C00Z 1.367(6)
C00Q C00R 1.478(5)
C00R C011 1.380(5)
C00S H00S 0.9300
C00S C013 1.377(6)
C00T H00T 0.9300
C00T C013 1.368(6)
C00U H00U 0.9300
C00U C00V 1.369(5)
C00V H00V 0.9300
C00W H00W 0.9300
C00Z H00Z 0.9300
C00Z C011 1.358(6)
C011 H011 0.9300
C013 H013 0.9300
